data_4065808
loop_
_publ_author_name
'Punji, Benudhar'
'Emge, Thomas J.'
'Goldman, Alan S.'

_publ_section_title
;
 A Highly Stable Adamantyl-Substituted Pincer-Ligated Iridium Catalyst for
 Alkane Dehydrogenation
;
_journal_issue 12
_journal_name_full Organometallics
_journal_page_first 2702
_journal_paper_doi 10.1021/om100145q
_journal_volume 29
_journal_year 2010
_chemical_formula_moiety 'C48 H68 P2 Br0.3 Cl0.7 Ir, 1.5(C6 H14)'
_chemical_formula_sum 'C57 H89 Br0.3 Cl0.7 Ir P2'
_chemical_formula_weight 1077.10
_chemical_name_systematic
; 
 ? 
;
_space_group_IT_number 14
_symmetry_cell_setting monoclinic
_symmetry_space_group_name_Hall '-P 2yn'
_symmetry_space_group_name_H-M 'P 1 21/n 1'
_atom_sites_solution_hydrogens geom
_atom_sites_solution_primary direct
_atom_sites_solution_secondary difmap
_audit_creation_method SHELXL-97
_cell_angle_alpha 90.00
_cell_angle_beta 98.454(1)
_cell_angle_gamma 90.00
_cell_formula_units_Z 4
_cell_length_a 12.0661(6)
_cell_length_b 16.1554(8)
_cell_length_c 26.1451(13)
_cell_measurement_reflns_used 8338
_cell_measurement_temperature 100(2)
_cell_measurement_theta_max 30.52
_cell_measurement_theta_min 2.64
_cell_volume 5041.2(4)
_computing_cell_refinement 'Bruker SMART'
_computing_data_collection 'Bruker SMART'
_computing_data_reduction 'Bruker SAINT'
_computing_molecular_graphics 'Bruker SHELXTL'
_computing_publication_material 'Bruker SHELXTL'
_computing_structure_refinement 'SHELXL-97 (Sheldrick, 1997)'
_computing_structure_solution 'SHELXS-97 (Sheldrick, 1990)'
_diffrn_ambient_temperature 100(2)
_diffrn_measured_fraction_theta_full 0.997
_diffrn_measured_fraction_theta_max 0.997
_diffrn_measurement_device_type 'CCD area detector'
_diffrn_measurement_method 'phi and omega scans'
_diffrn_radiation_monochromator graphite
_diffrn_radiation_source 'fine-focus sealed tube'
_diffrn_radiation_type MoK\a
_diffrn_radiation_wavelength 0.71073
_diffrn_reflns_av_R_equivalents 0.0228
_diffrn_reflns_av_sigmaI/netI 0.0220
_diffrn_reflns_limit_h_max 17
_diffrn_reflns_limit_h_min -17
_diffrn_reflns_limit_k_max 22
_diffrn_reflns_limit_k_min -23
_diffrn_reflns_limit_l_max 37
_diffrn_reflns_limit_l_min -36
_diffrn_reflns_number 59153
_diffrn_reflns_theta_full 30.53
_diffrn_reflns_theta_max 30.53
_diffrn_reflns_theta_min 1.77
_exptl_absorpt_coefficient_mu 3.022
_exptl_absorpt_correction_T_max 0.888
_exptl_absorpt_correction_T_min 0.507
_exptl_absorpt_correction_type multi-scan
_exptl_absorpt_process_details 'Bruker SAINT (SADABS)'
_exptl_crystal_colour red
_exptl_crystal_density_diffrn 1.419
_exptl_crystal_density_method 'not measured'
_exptl_crystal_description lathe
_exptl_crystal_F_000 2241
_exptl_crystal_size_max 0.26
_exptl_crystal_size_mid 0.13
_exptl_crystal_size_min 0.04
_refine_diff_density_max 0.939
_refine_diff_density_min -0.531
_refine_diff_density_rms 0.080
_refine_ls_extinction_method none
_refine_ls_goodness_of_fit_ref 1.003
_refine_ls_hydrogen_treatment mixed
_refine_ls_matrix_type full
_refine_ls_number_parameters 607
_refine_ls_number_reflns 15387
_refine_ls_number_restraints 355
_refine_ls_restrained_S_all 0.995
_refine_ls_R_factor_all 0.0237
_refine_ls_R_factor_gt 0.0194
_refine_ls_shift/su_max 0.002
_refine_ls_shift/su_mean 0.000
_refine_ls_structure_factor_coef Fsqd
_refine_ls_weighting_details 'calc w=1/[\s^2^(Fo^2^)+(0.0230P)^2^+2.6000P] where P=(Fo^2^+2Fc^2^)/3'
_refine_ls_weighting_scheme calc
_refine_ls_wR_factor_gt 0.0452
_refine_ls_wR_factor_ref 0.0467
_reflns_number_gt 13807
_reflns_number_total 15387
_reflns_threshold_expression >2sigma(I)
_cod_data_source_file om100145q_si_001.cif
_cod_data_source_block b17hex
_cod_depositor_comments
;
The following automatic conversions were performed:

'_symmetry_cell_setting' value 'Monoclinic' changed to 'monoclinic'
according to /home/saulius/struct/CIF-dictionaries/cif_core.dic
dictionary named 'cif_core.dic' version 2.4.1 from 2010-06-29.

Automatic conversion script
Id: cif_fix_values 1715 2011-07-08 13:25:40Z adriana 
;
_cod_original_sg_symbol_H-M P2(1)/n
_cod_original_formula_sum 'C57 H89 Br0.30 Cl0.70 Ir P2'
_cod_database_code 4065808

loop_
_symmetry_equiv_pos_as_xyz
'x, y, z'
'-x+1/2, y+1/2, -z+1/2'
'-x, -y, -z'
'x-1/2, -y-1/2, z-1/2'

loop_
_atom_site_label
_atom_site_type_symbol
_atom_site_fract_x
_atom_site_fract_y
_atom_site_fract_z
_atom_site_U_iso_or_equiv
_atom_site_adp_type
_atom_site_occupancy
_atom_site_symmetry_multiplicity
_atom_site_calc_flag
_atom_site_refinement_flags
_atom_site_disorder_assembly
_atom_site_disorder_group
Ir1 Ir 0.188422(4) 0.200615(3) 0.171826(2) 0.01128(2) Uani 1 1 d D . .
H1 H 0.3125(9) 0.1805(12) 0.1646(7) 0.017 Uiso 1 1 d D . .
Cl1 Cl 0.22211(3) 0.345978(16) 0.201574(10) 0.02052(9) Uani 0.7026(14) 1 d P . .
Br1 Br 0.22211(3) 0.345978(16) 0.201574(10) 0.02052(9) Uani 0.2974(14) 1 d P . .
P1 P 0.20706(3) 0.13947(2) 0.252643(14) 0.01274(7) Uani 1 1 d . . .
P2 P 0.14935(3) 0.22921(2) 0.084790(14) 0.01281(7) Uani 1 1 d . . .
C1 C 0.16368(12) 0.08233(9) 0.14670(6) 0.0136(3) Uani 1 1 d . . .
C2 C 0.14990(12) 0.01683(9) 0.18115(6) 0.0138(3) Uani 1 1 d . . .
C3 C 0.13556(13) -0.06461(9) 0.16378(6) 0.0179(3) Uani 1 1 d . . .
H3 H 0.1287 -0.1078 0.1878 0.021 Uiso 1 1 calc R . .
C4 C 0.13124(15) -0.08299(10) 0.11174(7) 0.0223(3) Uani 1 1 d . . .
H4 H 0.1206 -0.1385 0.1000 0.027 Uiso 1 1 calc R . .
C5 C 0.14253(14) -0.01976(10) 0.07682(6) 0.0203(3) Uani 1 1 d . . .
H5 H 0.1383 -0.0321 0.0411 0.024 Uiso 1 1 calc R . .
C6 C 0.16001(12) 0.06149(9) 0.09392(6) 0.0155(3) Uani 1 1 d . . .
C7 C 0.14593(12) 0.03656(9) 0.23725(6) 0.0154(3) Uani 1 1 d . . .
H7A H 0.1885 -0.0057 0.2595 0.019 Uiso 1 1 calc R . .
H7B H 0.0673 0.0357 0.2440 0.019 Uiso 1 1 calc R . .
C8 C 0.17747(13) 0.12899(9) 0.05600(6) 0.0161(3) Uani 1 1 d . . .
H8A H 0.1261 0.1208 0.0232 0.019 Uiso 1 1 calc R . .
H8B H 0.2554 0.1275 0.0484 0.019 Uiso 1 1 calc R . .
C9 C 0.35285(12) 0.11962(9) 0.28507(6) 0.0143(3) Uani 1 1 d . . .
C10 C 0.42125(13) 0.20086(9) 0.28884(6) 0.0171(3) Uani 1 1 d . . .
H10A H 0.4168 0.2262 0.2541 0.021 Uiso 1 1 calc R . .
H10B H 0.3893 0.2405 0.3116 0.021 Uiso 1 1 calc R . .
C11 C 0.54408(13) 0.18343(11) 0.31062(7) 0.0211(3) Uani 1 1 d . . .
H11 H 0.5872 0.2365 0.3132 0.025 Uiso 1 1 calc R . .
C12 C 0.55068(14) 0.14449(12) 0.36462(7) 0.0250(3) Uani 1 1 d . . .
H12A H 0.6299 0.1341 0.3791 0.030 Uiso 1 1 calc R . .
H12B H 0.5186 0.1829 0.3880 0.030 Uiso 1 1 calc R . .
C13 C 0.48526(14) 0.06273(11) 0.36058(7) 0.0242(3) Uani 1 1 d . . .
H13 H 0.4902 0.0373 0.3957 0.029 Uiso 1 1 calc R . .
C14 C 0.53531(15) 0.00325(11) 0.32465(8) 0.0284(4) Uani 1 1 d . . .
H14A H 0.4934 -0.0496 0.3222 0.034 Uiso 1 1 calc R . .
H14B H 0.6144 -0.0086 0.3387 0.034 Uiso 1 1 calc R . .
C15 C 0.52858(13) 0.04249(11) 0.27090(7) 0.0232(3) Uani 1 1 d . . .
H15 H 0.5612 0.0036 0.2474 0.028 Uiso 1 1 calc R . .
C16 C 0.40545(13) 0.05887(10) 0.24942(6) 0.0183(3) Uani 1 1 d . . .
H16A H 0.3634 0.0060 0.2469 0.022 Uiso 1 1 calc R . .
H16B H 0.4001 0.0827 0.2143 0.022 Uiso 1 1 calc R . .
C17 C 0.36124(13) 0.08015(10) 0.33924(6) 0.0183(3) Uani 1 1 d . . .
H17A H 0.3182 0.0278 0.3371 0.022 Uiso 1 1 calc R . .
H17B H 0.3289 0.1181 0.3628 0.022 Uiso 1 1 calc R . .
C18 C 0.59423(13) 0.12376(11) 0.27463(7) 0.0244(3) Uani 1 1 d . . .
H18A H 0.5905 0.1488 0.2398 0.029 Uiso 1 1 calc R . .
H18B H 0.6739 0.1130 0.2883 0.029 Uiso 1 1 calc R . .
C19 C 0.11464(12) 0.18535(9) 0.29680(6) 0.0143(3) Uani 1 1 d . . .
C20 C 0.16880(13) 0.26184(10) 0.32574(6) 0.0170(3) Uani 1 1 d . . .
H20A H 0.2364 0.2447 0.3496 0.020 Uiso 1 1 calc R . .
H20B H 0.1922 0.3016 0.3006 0.020 Uiso 1 1 calc R . .
C21 C 0.08514(15) 0.30372(11) 0.35659(7) 0.0231(3) Uani 1 1 d . . .
H21 H 0.1212 0.3532 0.3751 0.028 Uiso 1 1 calc R . .
C22 C -0.01874(15) 0.33101(12) 0.31968(8) 0.0290(4) Uani 1 1 d . . .
H22A H 0.0031 0.3707 0.2941 0.035 Uiso 1 1 calc R . .
H22B H -0.0720 0.3590 0.3394 0.035 Uiso 1 1 calc R . .
C23 C -0.07510(14) 0.25532(12) 0.29164(7) 0.0252(4) Uani 1 1 d . . .
H23 H -0.1432 0.2732 0.2677 0.030 Uiso 1 1 calc R . .
C24 C -0.10882(14) 0.19329(11) 0.33097(7) 0.0244(3) Uani 1 1 d . . .
H24A H -0.1634 0.2192 0.3509 0.029 Uiso 1 1 calc R . .
H24B H -0.1448 0.1444 0.3127 0.029 Uiso 1 1 calc R . .
C25 C -0.00437(13) 0.16649(11) 0.36774(6) 0.0201(3) Uani 1 1 d . . .
H25 H -0.0266 0.1265 0.3936 0.024 Uiso 1 1 calc R . .
C26 C 0.07861(13) 0.12449(10) 0.33693(6) 0.0173(3) Uani 1 1 d . . .
H26A H 0.0432 0.0751 0.3190 0.021 Uiso 1 1 calc R . .
H26B H 0.1454 0.1060 0.3608 0.021 Uiso 1 1 calc R . .
C27 C 0.00809(13) 0.21399(11) 0.26047(6) 0.0205(3) Uani 1 1 d . . .
H27A H 0.0294 0.2537 0.2347 0.025 Uiso 1 1 calc R . .
H27B H -0.0280 0.1657 0.2416 0.025 Uiso 1 1 calc R . .
C28 C 0.05037(14) 0.24247(11) 0.39608(7) 0.0235(3) Uani 1 1 d . . .
H28A H 0.1170 0.2253 0.4205 0.028 Uiso 1 1 calc R . .
H28B H -0.0032 0.2693 0.4161 0.028 Uiso 1 1 calc R . .
C29 C 0.23871(13) 0.30490(9) 0.05501(6) 0.0143(3) Uani 1 1 d . . .
C30 C 0.24246(14) 0.28921(10) -0.00307(6) 0.0176(3) Uani 1 1 d . . .
H30A H 0.2675 0.2318 -0.0081 0.021 Uiso 1 1 calc R . .
H30B H 0.1665 0.2960 -0.0229 0.021 Uiso 1 1 calc R . .
C31 C 0.32346(14) 0.35042(10) -0.02316(6) 0.0194(3) Uani 1 1 d . . .
H31 H 0.3246 0.3401 -0.0608 0.023 Uiso 1 1 calc R . .
C32 C 0.28493(14) 0.43948(10) -0.01568(6) 0.0213(3) Uani 1 1 d . . .
H32A H 0.2090 0.4479 -0.0352 0.026 Uiso 1 1 calc R . .
H32B H 0.3366 0.4788 -0.0291 0.026 Uiso 1 1 calc R . .
C33 C 0.28339(14) 0.45569(10) 0.04213(6) 0.0192(3) Uani 1 1 d . . .
H33 H 0.2584 0.5138 0.0470 0.023 Uiso 1 1 calc R . .
C34 C 0.40166(14) 0.44338(10) 0.07198(6) 0.0215(3) Uani 1 1 d . . .
H34A H 0.4541 0.4830 0.0594 0.026 Uiso 1 1 calc R . .
H34B H 0.4012 0.4538 0.1093 0.026 Uiso 1 1 calc R . .
C35 C 0.43997(13) 0.35469(10) 0.06399(6) 0.0198(3) Uani 1 1 d . . .
H35 H 0.5170 0.3466 0.0834 0.024 Uiso 1 1 calc R . .
C36 C 0.35919(13) 0.29442(10) 0.08479(6) 0.0171(3) Uani 1 1 d . . .
H36A H 0.3588 0.3050 0.1221 0.021 Uiso 1 1 calc R . .
H36B H 0.3849 0.2369 0.0809 0.021 Uiso 1 1 calc R . .
C37 C 0.20146(13) 0.39503(9) 0.06236(6) 0.0159(3) Uani 1 1 d . . .
H37A H 0.1251 0.4036 0.0434 0.019 Uiso 1 1 calc R . .
H37B H 0.1994 0.4057 0.0995 0.019 Uiso 1 1 calc R . .
C38 C 0.44181(14) 0.33837(11) 0.00648(6) 0.0221(3) Uani 1 1 d . . .
H38A H 0.4676 0.2811 0.0015 0.027 Uiso 1 1 calc R . .
H38B H 0.4944 0.3771 -0.0068 0.027 Uiso 1 1 calc R . .
C39 C -0.00471(12) 0.24731(9) 0.06456(6) 0.0149(3) Uani 1 1 d . . .
C40 C -0.06657(13) 0.16660(10) 0.07580(7) 0.0207(3) Uani 1 1 d . . .
H40A H -0.0434 0.1210 0.0544 0.025 Uiso 1 1 calc R . .
H40B H -0.0456 0.1512 0.1126 0.025 Uiso 1 1 calc R . .
C41 C -0.19402(14) 0.17818(11) 0.06387(7) 0.0236(3) Uani 1 1 d . . .
H41 H -0.2320 0.1256 0.0715 0.028 Uiso 1 1 calc R . .
C42 C -0.22741(15) 0.20013(11) 0.00679(7) 0.0248(3) Uani 1 1 d . . .
H42A H -0.2063 0.1545 -0.0152 0.030 Uiso 1 1 calc R . .
H42B H -0.3095 0.2080 -0.0009 0.030 Uiso 1 1 calc R . .
C43 C -0.16756(14) 0.27975(11) -0.00505(7) 0.0218(3) Uani 1 1 d . . .
H43 H -0.1890 0.2941 -0.0424 0.026 Uiso 1 1 calc R . .
C44 C -0.20274(14) 0.34995(11) 0.02830(7) 0.0250(3) Uani 1 1 d . . .
H44A H -0.2845 0.3591 0.0200 0.030 Uiso 1 1 calc R . .
H44B H -0.1643 0.4017 0.0208 0.030 Uiso 1 1 calc R . .
C45 C -0.17224(14) 0.32793(11) 0.08557(7) 0.0243(3) Uani 1 1 d . . .
H45 H -0.1965 0.3737 0.1072 0.029 Uiso 1 1 calc R . .
C46 C -0.04445(13) 0.31689(10) 0.09818(6) 0.0196(3) Uani 1 1 d . . .
H46A H -0.0239 0.3028 0.1352 0.023 Uiso 1 1 calc R . .
H46B H -0.0067 0.3694 0.0916 0.023 Uiso 1 1 calc R . .
C47 C -0.03957(13) 0.26843(10) 0.00671(6) 0.0188(3) Uani 1 1 d . . .
H47A H -0.0018 0.3200 -0.0018 0.023 Uiso 1 1 calc R . .
H47B H -0.0161 0.2233 -0.0149 0.023 Uiso 1 1 calc R . .
C48 C -0.23042(14) 0.24762(12) 0.09742(7) 0.0273(4) Uani 1 1 d . . .
H48A H -0.2100 0.2334 0.1344 0.033 Uiso 1 1 calc R . .
H48B H -0.3127 0.2548 0.0901 0.033 Uiso 1 1 calc R . .
C49A C 0.192(4) 0.0787(19) -0.0897(4) 0.054(2) Uani 0.613(6) 1 d PDU A 1
H49A H 0.2542 0.1181 -0.0886 0.081 Uiso 0.613(6) 1 calc PR A 1
H49B H 0.2053 0.0424 -0.0593 0.081 Uiso 0.613(6) 1 calc PR A 1
H49C H 0.1218 0.1090 -0.0896 0.081 Uiso 0.613(6) 1 calc PR A 1
C50A C 0.1847(12) 0.0271(10) -0.1383(3) 0.0392(15) Uani 0.613(6) 1 d PDU A 1
H50A H 0.1190 -0.0101 -0.1401 0.047 Uiso 0.613(6) 1 calc PR A 1
H50B H 0.2525 -0.0079 -0.1363 0.047 Uiso 0.613(6) 1 calc PR A 1
C51A C 0.1741(11) 0.0789(8) -0.1876(3) 0.0293(12) Uani 0.613(6) 1 d PDU A 1
H51A H 0.2361 0.1196 -0.1843 0.035 Uiso 0.613(6) 1 calc PR A 1
H51B H 0.1029 0.1103 -0.1911 0.035 Uiso 0.613(6) 1 calc PR A 1
C52A C 0.1767(14) 0.0285(6) -0.2364(3) 0.0349(10) Uani 0.613(6) 1 d PDU A 1
H52A H 0.2442 -0.0071 -0.2314 0.042 Uiso 0.613(6) 1 calc PR A 1
H52B H 0.1104 -0.0084 -0.2414 0.042 Uiso 0.613(6) 1 calc PR A 1
C53A C 0.1774(3) 0.0799(3) -0.28556(15) 0.0429(11) Uani 0.613(6) 1 d PDU A 1
H53A H 0.1757 0.0420 -0.3154 0.051 Uiso 0.613(6) 1 calc PR A 1
H53B H 0.2483 0.1117 -0.2824 0.051 Uiso 0.613(6) 1 calc PR A 1
C54A C 0.0803(4) 0.1393(4) -0.29607(17) 0.0562(14) Uani 0.613(6) 1 d PDU A 1
H54A H 0.0098 0.1087 -0.2973 0.084 Uiso 0.613(6) 1 calc PR A 1
H54B H 0.0822 0.1670 -0.3293 0.084 Uiso 0.613(6) 1 calc PR A 1
H54C H 0.0858 0.1807 -0.2684 0.084 Uiso 0.613(6) 1 calc PR A 1
C49B C 0.201(7) 0.073(3) -0.0931(6) 0.054(2) Uani 0.387(6) 1 d PDU A 2
H49D H 0.2610 0.1145 -0.0891 0.081 Uiso 0.387(6) 1 calc PR A 2
H49E H 0.2129 0.0340 -0.0643 0.081 Uiso 0.387(6) 1 calc PR A 2
H49F H 0.1285 0.1014 -0.0930 0.081 Uiso 0.387(6) 1 calc PR A 2
C50B C 0.200(2) 0.0277(17) -0.1435(5) 0.0392(15) Uani 0.387(6) 1 d PDU A 2
H50C H 0.1512 -0.0218 -0.1434 0.047 Uiso 0.387(6) 1 calc PR A 2
H50D H 0.2765 0.0083 -0.1459 0.047 Uiso 0.387(6) 1 calc PR A 2
C51B C 0.158(2) 0.0796(13) -0.1912(5) 0.0293(12) Uani 0.387(6) 1 d PDU A 2
H51C H 0.2032 0.1308 -0.1902 0.035 Uiso 0.387(6) 1 calc PR A 2
H51D H 0.0792 0.0960 -0.1899 0.035 Uiso 0.387(6) 1 calc PR A 2
C52B C 0.164(2) 0.0348(10) -0.2418(4) 0.0349(10) Uani 0.387(6) 1 d PDU A 2
H52C H 0.1320 -0.0214 -0.2397 0.042 Uiso 0.387(6) 1 calc PR A 2
H52D H 0.2432 0.0286 -0.2462 0.042 Uiso 0.387(6) 1 calc PR A 2
C53B C 0.1013(6) 0.0782(4) -0.2897(2) 0.0437(17) Uani 0.387(6) 1 d PDU A 2
H53C H 0.1067 0.0434 -0.3204 0.052 Uiso 0.387(6) 1 calc PR A 2
H53D H 0.0211 0.0825 -0.2859 0.052 Uiso 0.387(6) 1 calc PR A 2
C54B C 0.1449(8) 0.1632(4) -0.2989(2) 0.057(2) Uani 0.387(6) 1 d PDU A 2
H54D H 0.0999 0.1876 -0.3295 0.085 Uiso 0.387(6) 1 calc PR A 2
H54E H 0.2232 0.1593 -0.3046 0.085 Uiso 0.387(6) 1 calc PR A 2
H54F H 0.1399 0.1982 -0.2687 0.085 Uiso 0.387(6) 1 calc PR A 2
C55A C 0.4839(3) 0.0636(2) 0.11428(12) 0.0362(7) Uani 0.790(5) 1 d PDU B 1
H55A H 0.5278 0.0184 0.1322 0.054 Uiso 0.790(5) 1 calc PR B 1
H55B H 0.4038 0.0520 0.1131 0.054 Uiso 0.790(5) 1 calc PR B 1
H55C H 0.5025 0.1156 0.1329 0.054 Uiso 0.790(5) 1 calc PR B 1
C56A C 0.5109(2) 0.07117(18) 0.05987(11) 0.0369(7) Uani 0.790(5) 1 d PDU B 1
H56A H 0.4688 0.1187 0.0428 0.044 Uiso 0.790(5) 1 calc PR B 1
H56B H 0.5918 0.0834 0.0616 0.044 Uiso 0.790(5) 1 calc PR B 1
C57A C 0.4839(2) -0.0042(2) 0.02726(11) 0.0345(7) Uani 0.790(5) 1 d PDU . 1
H57A H 0.4025 -0.0153 0.0242 0.041 Uiso 0.790(5) 1 calc PR B 1
H57B H 0.5238 -0.0522 0.0448 0.041 Uiso 0.790(5) 1 calc PR B 1
C55B C 0.4688(14) 0.0348(8) 0.1163(4) 0.0362(7) Uani 0.210(5) 1 d PDU B 2
H55D H 0.5170 0.0085 0.1452 0.054 Uiso 0.210(5) 1 calc PR B 2
H55E H 0.3918 0.0373 0.1239 0.054 Uiso 0.210(5) 1 calc PR B 2
H55F H 0.4959 0.0910 0.1113 0.054 Uiso 0.210(5) 1 calc PR B 2
C56B C 0.4717(13) -0.0152(7) 0.0677(4) 0.060(3) Uani 0.210(5) 1 d PDU B 2
H56C H 0.5260 -0.0610 0.0753 0.072 Uiso 0.210(5) 1 calc PR B 2
H56D H 0.3969 -0.0398 0.0567 0.072 Uiso 0.210(5) 1 calc PR B 2
C57B C 0.5037(14) 0.0354(10) 0.0243(5) 0.060(4) Uani 0.210(5) 1 d PDU . 2
H57C H 0.5804 0.0580 0.0331 0.072 Uiso 0.210(5) 1 calc PR B 2
H57D H 0.4505 0.0816 0.0152 0.072 Uiso 0.210(5) 1 calc PR B 2

loop_
_atom_site_aniso_label
_atom_site_aniso_U_11
_atom_site_aniso_U_22
_atom_site_aniso_U_33
_atom_site_aniso_U_23
_atom_site_aniso_U_13
_atom_site_aniso_U_12
Ir1 0.01314(3) 0.01086(3) 0.00951(3) 0.00061(2) 0.00057(2) 0.00029(2)
Cl1 0.03514(17) 0.01314(13) 0.01328(13) -0.00016(9) 0.00353(10) -0.00171(10)
Br1 0.03514(17) 0.01314(13) 0.01328(13) -0.00016(9) 0.00353(10) -0.00171(10)
P1 0.01324(16) 0.01404(17) 0.01046(16) 0.00164(13) 0.00018(13) -0.00178(13)
P2 0.01604(17) 0.01205(16) 0.01012(16) 0.00071(13) 0.00125(13) 0.00184(13)
C1 0.0120(6) 0.0134(6) 0.0145(7) 0.0003(5) -0.0009(5) 0.0014(5)
C2 0.0116(6) 0.0144(7) 0.0146(6) 0.0005(5) -0.0003(5) 0.0008(5)
C3 0.0195(7) 0.0127(7) 0.0210(7) 0.0025(6) 0.0015(6) 0.0008(5)
C4 0.0296(9) 0.0138(7) 0.0226(8) -0.0025(6) 0.0008(7) 0.0009(6)
C5 0.0266(8) 0.0165(7) 0.0170(7) -0.0026(6) 0.0004(6) 0.0028(6)
C6 0.0163(7) 0.0136(7) 0.0161(7) 0.0008(5) 0.0001(5) 0.0033(5)
C7 0.0153(7) 0.0143(7) 0.0162(7) 0.0014(5) 0.0009(5) -0.0027(5)
C8 0.0211(7) 0.0130(6) 0.0140(7) -0.0002(5) 0.0017(5) 0.0024(5)
C9 0.0127(6) 0.0147(7) 0.0148(7) 0.0017(5) -0.0002(5) -0.0014(5)
C10 0.0151(7) 0.0173(7) 0.0183(7) 0.0004(6) -0.0002(5) -0.0024(5)
C11 0.0150(7) 0.0225(8) 0.0245(8) -0.0024(6) -0.0017(6) -0.0039(6)
C12 0.0184(8) 0.0305(9) 0.0233(8) -0.0001(7) -0.0064(6) -0.0015(7)
C13 0.0196(8) 0.0266(9) 0.0235(8) 0.0080(7) -0.0057(6) 0.0015(6)
C14 0.0190(8) 0.0226(8) 0.0406(11) 0.0042(7) -0.0055(7) 0.0035(6)
C15 0.0142(7) 0.0214(8) 0.0332(9) -0.0047(7) 0.0011(6) 0.0014(6)
C16 0.0153(7) 0.0181(7) 0.0209(7) -0.0029(6) 0.0010(6) -0.0013(5)
C17 0.0180(7) 0.0210(7) 0.0148(7) 0.0050(6) -0.0010(5) -0.0001(6)
C18 0.0135(7) 0.0276(9) 0.0317(9) -0.0032(7) 0.0022(6) -0.0018(6)
C19 0.0137(6) 0.0169(7) 0.0119(6) 0.0025(5) 0.0006(5) -0.0002(5)
C20 0.0149(7) 0.0188(7) 0.0174(7) -0.0005(6) 0.0025(5) -0.0014(5)
C21 0.0217(8) 0.0226(8) 0.0263(8) -0.0049(6) 0.0079(7) -0.0019(6)
C22 0.0252(9) 0.0236(9) 0.0394(11) 0.0042(8) 0.0086(8) 0.0075(7)
C23 0.0159(7) 0.0313(9) 0.0275(9) 0.0057(7) 0.0002(6) 0.0058(6)
C24 0.0139(7) 0.0318(9) 0.0277(9) -0.0005(7) 0.0036(6) -0.0003(6)
C25 0.0173(7) 0.0256(8) 0.0185(7) 0.0018(6) 0.0059(6) -0.0004(6)
C26 0.0169(7) 0.0200(7) 0.0152(7) 0.0028(6) 0.0034(5) -0.0012(5)
C27 0.0166(7) 0.0265(8) 0.0172(7) 0.0058(6) -0.0013(6) 0.0006(6)
C28 0.0213(8) 0.0309(9) 0.0193(8) -0.0050(7) 0.0058(6) -0.0008(7)
C29 0.0171(7) 0.0147(7) 0.0112(6) 0.0005(5) 0.0024(5) 0.0011(5)
C30 0.0219(7) 0.0182(7) 0.0130(7) -0.0006(5) 0.0037(6) 0.0004(6)
C31 0.0230(8) 0.0237(8) 0.0122(7) 0.0029(6) 0.0050(6) -0.0007(6)
C32 0.0249(8) 0.0212(8) 0.0178(7) 0.0060(6) 0.0029(6) -0.0009(6)
C33 0.0238(8) 0.0153(7) 0.0183(7) 0.0031(6) 0.0027(6) -0.0001(6)
C34 0.0234(8) 0.0212(8) 0.0196(8) 0.0011(6) 0.0024(6) -0.0050(6)
C35 0.0178(7) 0.0239(8) 0.0175(7) 0.0024(6) 0.0017(6) 0.0001(6)
C36 0.0179(7) 0.0182(7) 0.0149(7) 0.0016(5) 0.0013(5) 0.0018(6)
C37 0.0188(7) 0.0140(7) 0.0149(7) 0.0012(5) 0.0026(5) 0.0020(5)
C38 0.0208(8) 0.0272(9) 0.0196(8) 0.0017(6) 0.0071(6) 0.0003(6)
C39 0.0168(7) 0.0149(7) 0.0127(6) 0.0008(5) 0.0009(5) 0.0013(5)
C40 0.0185(7) 0.0176(7) 0.0252(8) 0.0059(6) 0.0005(6) 0.0004(6)
C41 0.0177(7) 0.0213(8) 0.0311(9) 0.0076(7) 0.0010(6) 0.0003(6)
C42 0.0195(8) 0.0235(8) 0.0291(9) -0.0005(7) -0.0039(7) 0.0014(6)
C43 0.0185(7) 0.0255(8) 0.0196(8) 0.0054(6) -0.0031(6) 0.0011(6)
C44 0.0199(8) 0.0190(8) 0.0349(10) 0.0047(7) -0.0004(7) 0.0046(6)
C45 0.0198(8) 0.0249(8) 0.0280(9) -0.0037(7) 0.0032(6) 0.0065(6)
C46 0.0186(7) 0.0204(7) 0.0196(7) -0.0023(6) 0.0024(6) 0.0028(6)
C47 0.0195(7) 0.0213(8) 0.0152(7) 0.0002(6) 0.0006(6) 0.0012(6)
C48 0.0172(8) 0.0367(10) 0.0289(9) 0.0049(8) 0.0060(7) 0.0035(7)
C49A 0.053(6) 0.070(4) 0.0393(17) 0.001(2) 0.007(3) 0.011(3)
C50A 0.035(4) 0.0389(12) 0.044(2) 0.0075(18) 0.0098(19) 0.006(2)
C51A 0.022(4) 0.0290(10) 0.0368(14) -0.0014(11) 0.0051(15) -0.0031(18)
C52A 0.027(4) 0.0347(17) 0.0447(17) -0.0106(12) 0.0097(18) -0.0049(13)
C53A 0.036(2) 0.056(2) 0.0385(19) -0.0171(17) 0.0124(16) -0.0076(17)
C54A 0.067(3) 0.068(4) 0.031(2) 0.002(2) 0.001(2) 0.008(3)
C49B 0.053(6) 0.070(4) 0.0393(17) 0.001(2) 0.007(3) 0.011(3)
C50B 0.035(4) 0.0389(12) 0.044(2) 0.0075(18) 0.0098(19) 0.006(2)
C51B 0.022(4) 0.0290(10) 0.0368(14) -0.0014(11) 0.0051(15) -0.0031(18)
C52B 0.027(4) 0.0347(17) 0.0447(17) -0.0106(12) 0.0097(18) -0.0049(13)
C53B 0.036(4) 0.054(4) 0.041(3) -0.005(3) 0.005(2) -0.021(3)
C54B 0.075(5) 0.067(5) 0.027(3) 0.004(3) 0.003(3) -0.045(4)
C55A 0.0366(15) 0.040(2) 0.0330(12) 0.0006(13) 0.0066(10) 0.0020(15)
C56A 0.0322(13) 0.0424(15) 0.0380(15) -0.0008(12) 0.0115(11) -0.0002(11)
C57A 0.0276(13) 0.0409(17) 0.0361(15) -0.0035(13) 0.0083(11) 0.0025(12)
C55B 0.0366(15) 0.040(2) 0.0330(12) 0.0006(13) 0.0066(10) 0.0020(15)
C56B 0.078(7) 0.060(6) 0.041(6) -0.004(5) 0.006(5) 0.024(6)
C57B 0.051(6) 0.073(8) 0.058(6) -0.018(6) 0.017(5) -0.015(6)

loop_
_atom_type_symbol
_atom_type_description
_atom_type_scat_dispersion_real
_atom_type_scat_dispersion_imag
_atom_type_scat_source
C C 0.0033 0.0016 'International Tables Vol C Tables 4.2.6.8 and 6.1.1.4'
H H 0.0000 0.0000 'International Tables Vol C Tables 4.2.6.8 and 6.1.1.4'
P P 0.1023 0.0942 'International Tables Vol C Tables 4.2.6.8 and 6.1.1.4'
Cl Cl 0.1484 0.1585 'International Tables Vol C Tables 4.2.6.8 and 6.1.1.4'
Ir Ir -1.4442 7.9887 'International Tables Vol C Tables 4.2.6.8 and 6.1.1.4'
Br Br -0.2901 2.4595 'International Tables Vol C Tables 4.2.6.8 and 6.1.1.4'

loop_
_geom_angle_atom_site_label_1
_geom_angle_atom_site_label_2
_geom_angle_atom_site_label_3
_geom_angle
_geom_angle_site_symmetry_1
_geom_angle_site_symmetry_3
C1 Ir1 P2 82.52(4) . .
C1 Ir1 P1 83.31(4) . .
P2 Ir1 P1 165.231(14) . .
C1 Ir1 Cl1 178.79(4) . .
P2 Ir1 Cl1 96.885(12) . .
P1 Ir1 Cl1 97.356(12) . .
C1 Ir1 H1 82.2(7) . .
P2 Ir1 H1 89.0(7) . .
P1 Ir1 H1 93.2(7) . .
Cl1 Ir1 H1 96.8(7) . .
C7 P1 C9 105.38(7) . .
C7 P1 C19 103.69(7) . .
C9 P1 C19 113.28(7) . .
C7 P1 Ir1 101.78(5) . .
C9 P1 Ir1 116.57(5) . .
C19 P1 Ir1 114.05(5) . .
C8 P2 C29 104.63(7) . .
C8 P2 C39 104.85(7) . .
C29 P2 C39 112.79(7) . .
C8 P2 Ir1 101.81(5) . .
C29 P2 Ir1 119.67(5) . .
C39 P2 Ir1 111.09(5) . .
C6 C1 C2 116.94(13) . .
C6 C1 Ir1 121.48(11) . .
C2 C1 Ir1 121.58(11) . .
C3 C2 C1 121.25(14) . .
C3 C2 C7 119.74(13) . .
C1 C2 C7 118.96(13) . .
C4 C3 C2 120.45(14) . .
C4 C3 H3 119.8 . .
C2 C3 H3 119.8 . .
C3 C4 C5 119.61(15) . .
C3 C4 H4 120.2 . .
C5 C4 H4 120.2 . .
C4 C5 C6 120.45(15) . .
C4 C5 H5 119.8 . .
C6 C5 H5 119.8 . .
C5 C6 C1 121.26(14) . .
C5 C6 C8 119.95(14) . .
C1 C6 C8 118.78(13) . .
C2 C7 P1 109.55(10) . .
C2 C7 H7A 109.8 . .
P1 C7 H7A 109.8 . .
C2 C7 H7B 109.8 . .
P1 C7 H7B 109.8 . .
H7A C7 H7B 108.2 . .
C6 C8 P2 108.39(10) . .
C6 C8 H8A 110.0 . .
P2 C8 H8A 110.0 . .
C6 C8 H8B 110.0 . .
P2 C8 H8B 110.0 . .
H8A C8 H8B 108.4 . .
C17 C9 C10 109.27(12) . .
C17 C9 C16 108.21(12) . .
C10 C9 C16 108.27(12) . .
C17 C9 P1 114.75(10) . .
C10 C9 P1 110.01(10) . .
C16 C9 P1 106.10(10) . .
C11 C10 C9 110.22(13) . .
C11 C10 H10A 109.6 . .
C9 C10 H10A 109.6 . .
C11 C10 H10B 109.6 . .
C9 C10 H10B 109.6 . .
H10A C10 H10B 108.1 . .
C18 C11 C10 109.56(13) . .
C18 C11 C12 109.56(15) . .
C10 C11 C12 109.45(14) . .
C18 C11 H11 109.4 . .
C10 C11 H11 109.4 . .
C12 C11 H11 109.4 . .
C13 C12 C11 109.42(14) . .
C13 C12 H12A 109.8 . .
C11 C12 H12A 109.8 . .
C13 C12 H12B 109.8 . .
C11 C12 H12B 109.8 . .
H12A C12 H12B 108.2 . .
C14 C13 C12 109.74(15) . .
C14 C13 C17 110.00(14) . .
C12 C13 C17 109.23(14) . .
C14 C13 H13 109.3 . .
C12 C13 H13 109.3 . .
C17 C13 H13 109.3 . .
C13 C14 C15 109.32(14) . .
C13 C14 H14A 109.8 . .
C15 C14 H14A 109.8 . .
C13 C14 H14B 109.8 . .
C15 C14 H14B 109.8 . .
H14A C14 H14B 108.3 . .
C18 C15 C16 109.90(14) . .
C18 C15 C14 109.85(15) . .
C16 C15 C14 108.98(14) . .
C18 C15 H15 109.4 . .
C16 C15 H15 109.4 . .
C14 C15 H15 109.4 . .
C15 C16 C9 110.43(13) . .
C15 C16 H16A 109.6 . .
C9 C16 H16A 109.6 . .
C15 C16 H16B 109.6 . .
C9 C16 H16B 109.6 . .
H16A C16 H16B 108.1 . .
C9 C17 C13 109.65(13) . .
C9 C17 H17A 109.7 . .
C13 C17 H17A 109.7 . .
C9 C17 H17B 109.7 . .
C13 C17 H17B 109.7 . .
H17A C17 H17B 108.2 . .
C15 C18 C11 109.37(14) . .
C15 C18 H18A 109.8 . .
C11 C18 H18A 109.8 . .
C15 C18 H18B 109.8 . .
C11 C18 H18B 109.8 . .
H18A C18 H18B 108.2 . .
C20 C19 C26 108.52(12) . .
C20 C19 C27 108.32(13) . .
C26 C19 C27 108.33(12) . .
C20 C19 P1 111.82(10) . .
C26 C19 P1 114.78(10) . .
C27 C19 P1 104.80(10) . .
C21 C20 C19 110.24(12) . .
C21 C20 H20A 109.6 . .
C19 C20 H20A 109.6 . .
C21 C20 H20B 109.6 . .
C19 C20 H20B 109.6 . .
H20A C20 H20B 108.1 . .
C22 C21 C28 109.33(14) . .
C22 C21 C20 109.63(15) . .
C28 C21 C20 109.57(14) . .
C22 C21 H21 109.4 . .
C28 C21 H21 109.4 . .
C20 C21 H21 109.4 . .
C21 C22 C23 109.67(14) . .
C21 C22 H22A 109.7 . .
C23 C22 H22A 109.7 . .
C21 C22 H22B 109.7 . .
C23 C22 H22B 109.7 . .
H22A C22 H22B 108.2 . .
C22 C23 C24 110.10(15) . .
C22 C23 C27 108.79(14) . .
C24 C23 C27 109.29(14) . .
C22 C23 H23 109.5 . .
C24 C23 H23 109.5 . .
C27 C23 H23 109.5 . .
C25 C24 C23 109.32(13) . .
C25 C24 H24A 109.8 . .
C23 C24 H24A 109.8 . .
C25 C24 H24B 109.8 . .
C23 C24 H24B 109.8 . .
H24A C24 H24B 108.3 . .
C24 C25 C28 109.49(15) . .
C24 C25 C26 109.64(13) . .
C28 C25 C26 109.89(13) . .
C24 C25 H25 109.3 . .
C28 C25 H25 109.3 . .
C26 C25 H25 109.3 . .
C25 C26 C19 110.23(13) . .
C25 C26 H26A 109.6 . .
C19 C26 H26A 109.6 . .
C25 C26 H26B 109.6 . .
C19 C26 H26B 109.6 . .
H26A C26 H26B 108.1 . .
C23 C27 C19 110.60(13) . .
C23 C27 H27A 109.5 . .
C19 C27 H27A 109.5 . .
C23 C27 H27B 109.5 . .
C19 C27 H27B 109.5 . .
H27A C27 H27B 108.1 . .
C25 C28 C21 109.44(14) . .
C25 C28 H28A 109.8 . .
C21 C28 H28A 109.8 . .
C25 C28 H28B 109.8 . .
C21 C28 H28B 109.8 . .
H28A C28 H28B 108.2 . .
C37 C29 C30 109.12(12) . .
C37 C29 C36 107.96(12) . .
C30 C29 C36 108.29(12) . .
C37 C29 P2 111.59(10) . .
C30 C29 P2 113.75(10) . .
C36 C29 P2 105.89(10) . .
C31 C30 C29 110.00(13) . .
C31 C30 H30A 109.7 . .
C29 C30 H30A 109.7 . .
C31 C30 H30B 109.7 . .
C29 C30 H30B 109.7 . .
H30A C30 H30B 108.2 . .
C32 C31 C38 109.39(14) . .
C32 C31 C30 109.90(13) . .
C38 C31 C30 109.72(13) . .
C32 C31 H31 109.3 . .
C38 C31 H31 109.3 . .
C30 C31 H31 109.3 . .
C31 C32 C33 109.46(13) . .
C31 C32 H32A 109.8 . .
C33 C32 H32A 109.8 . .
C31 C32 H32B 109.8 . .
C33 C32 H32B 109.8 . .
H32A C32 H32B 108.2 . .
C34 C33 C32 109.46(14) . .
C34 C33 C37 109.79(13) . .
C32 C33 C37 109.30(13) . .
C34 C33 H33 109.4 . .
C32 C33 H33 109.4 . .
C37 C33 H33 109.4 . .
C35 C34 C33 109.20(13) . .
C35 C34 H34A 109.8 . .
C33 C34 H34A 109.8 . .
C35 C34 H34B 109.8 . .
C33 C34 H34B 109.8 . .
H34A C34 H34B 108.3 . .
C34 C35 C38 110.12(14) . .
C34 C35 C36 109.03(13) . .
C38 C35 C36 109.94(13) . .
C34 C35 H35 109.2 . .
C38 C35 H35 109.2 . .
C36 C35 H35 109.2 . .
C35 C36 C29 110.47(12) . .
C35 C36 H36A 109.6 . .
C29 C36 H36A 109.6 . .
C35 C36 H36B 109.6 . .
C29 C36 H36B 109.6 . .
H36A C36 H36B 108.1 . .
C33 C37 C29 110.13(12) . .
C33 C37 H37A 109.6 . .
C29 C37 H37A 109.6 . .
C33 C37 H37B 109.6 . .
C29 C37 H37B 109.6 . .
H37A C37 H37B 108.1 . .
C35 C38 C31 109.13(13) . .
C35 C38 H38A 109.9 . .
C31 C38 H38A 109.9 . .
C35 C38 H38B 109.9 . .
C31 C38 H38B 109.9 . .
H38A C38 H38B 108.3 . .
C46 C39 C47 109.45(13) . .
C46 C39 C40 107.77(13) . .
C47 C39 C40 107.53(13) . .
C46 C39 P2 109.25(10) . .
C47 C39 P2 115.15(11) . .
C40 C39 P2 107.42(10) . .
C41 C40 C39 110.76(13) . .
C41 C40 H40A 109.5 . .
C39 C40 H40A 109.5 . .
C41 C40 H40B 109.5 . .
C39 C40 H40B 109.5 . .
H40A C40 H40B 108.1 . .
C48 C41 C42 109.47(14) . .
C48 C41 C40 109.69(15) . .
C42 C41 C40 109.81(15) . .
C48 C41 H41 109.3 . .
C42 C41 H41 109.3 . .
C40 C41 H41 109.3 . .
C43 C42 C41 109.16(14) . .
C43 C42 H42A 109.8 . .
C41 C42 H42A 109.8 . .
C43 C42 H42B 109.8 . .
C41 C42 H42B 109.8 . .
H42A C42 H42B 108.3 . .
C44 C43 C42 109.25(15) . .
C44 C43 C47 109.18(14) . .
C42 C43 C47 110.44(14) . .
C44 C43 H43 109.3 . .
C42 C43 H43 109.3 . .
C47 C43 H43 109.3 . .
C43 C44 C45 109.80(14) . .
C43 C44 H44A 109.7 . .
C45 C44 H44A 109.7 . .
C43 C44 H44B 109.7 . .
C45 C44 H44B 109.7 . .
H44A C44 H44B 108.2 . .
C48 C45 C44 110.13(15) . .
C48 C45 C46 109.50(14) . .
C44 C45 C46 109.01(14) . .
C48 C45 H45 109.4 . .
C44 C45 H45 109.4 . .
C46 C45 H45 109.4 . .
C45 C46 C39 110.31(13) . .
C45 C46 H46A 109.6 . .
C39 C46 H46A 109.6 . .
C45 C46 H46B 109.6 . .
C39 C46 H46B 109.6 . .
H46A C46 H46B 108.1 . .
C43 C47 C39 109.99(13) . .
C43 C47 H47A 109.7 . .
C39 C47 H47A 109.7 . .
C43 C47 H47B 109.7 . .
C39 C47 H47B 109.7 . .
H47A C47 H47B 108.2 . .
C41 C48 C45 109.12(14) . .
C41 C48 H48A 109.9 . .
C45 C48 H48A 109.9 . .
C41 C48 H48B 109.9 . .
C45 C48 H48B 109.9 . .
H48A C48 H48B 108.3 . .
C50A C49A H49A 109.5 . .
C50A C49A H49B 109.5 . .
H49A C49A H49B 109.5 . .
C50A C49A H49C 109.5 . .
H49A C49A H49C 109.5 . .
H49B C49A H49C 109.5 . .
C49A C50A C51A 113.3(8) . .
C49A C50A H50A 108.9 . .
C51A C50A H50A 108.9 . .
C49A C50A H50B 108.9 . .
C51A C50A H50B 108.9 . .
H50A C50A H50B 107.7 . .
C50A C51A C52A 113.9(6) . .
C50A C51A H51A 108.8 . .
C52A C51A H51A 108.8 . .
C50A C51A H51B 108.8 . .
C52A C51A H51B 108.8 . .
H51A C51A H51B 107.7 . .
C53A C52A C51A 114.7(6) . .
C53A C52A H52A 108.6 . .
C51A C52A H52A 108.6 . .
C53A C52A H52B 108.6 . .
C51A C52A H52B 108.6 . .
H52A C52A H52B 107.6 . .
C52A C53A C54A 113.4(6) . .
C52A C53A H53A 108.9 . .
C54A C53A H53A 108.9 . .
C52A C53A H53B 108.9 . .
C54A C53A H53B 108.9 . .
H53A C53A H53B 107.7 . .
C53A C54A H54A 109.5 . .
C53A C54A H54B 109.5 . .
H54A C54A H54B 109.5 . .
C53A C54A H54C 109.5 . .
H54A C54A H54C 109.5 . .
H54B C54A H54C 109.5 . .
C50B C49B H49D 109.5 . .
C50B C49B H49E 109.5 . .
H49D C49B H49E 109.5 . .
C50B C49B H49F 109.5 . .
H49D C49B H49F 109.5 . .
H49E C49B H49F 109.5 . .
C49B C50B C51B 113.8(11) . .
C49B C50B H50C 108.8 . .
C51B C50B H50C 108.8 . .
C49B C50B H50D 108.8 . .
C51B C50B H50D 108.8 . .
H50C C50B H50D 107.7 . .
C50B C51B C52B 113.5(9) . .
C50B C51B H51C 108.9 . .
C52B C51B H51C 108.9 . .
C50B C51B H51D 108.9 . .
C52B C51B H51D 108.9 . .
H51C C51B H51D 107.7 . .
C51B C52B C53B 114.5(9) . .
C51B C52B H52C 108.6 . .
C53B C52B H52C 108.6 . .
C51B C52B H52D 108.6 . .
C53B C52B H52D 108.6 . .
H52C C52B H52D 107.6 . .
C54B C53B C52B 114.1(10) . .
C54B C53B H53C 108.7 . .
C52B C53B H53C 108.7 . .
C54B C53B H53D 108.7 . .
C52B C53B H53D 108.7 . .
H53C C53B H53D 107.6 . .
C53B C54B H54D 109.5 . .
C53B C54B H54E 109.5 . .
H54D C54B H54E 109.5 . .
C53B C54B H54F 109.5 . .
H54D C54B H54F 109.5 . .
H54E C54B H54F 109.5 . .
C56A C55A H55A 109.5 . .
C56A C55A H55B 109.5 . .
H55A C55A H55B 109.5 . .
C56A C55A H55C 109.5 . .
H55A C55A H55C 109.5 . .
H55B C55A H55C 109.5 . .
C57A C56A C55A 114.4(2) . .
C57A C56A H56A 108.7 . .
C55A C56A H56A 108.7 . .
C57A C56A H56B 108.7 . .
C55A C56A H56B 108.7 . .
H56A C56A H56B 107.6 . .
C56A C57A C57A 113.2(3) . 3_655
C56A C57A H57A 108.9 . .
C57A C57A H57A 108.9 3_655 .
C56A C57A H57B 108.9 . .
C57A C57A H57B 108.9 3_655 .
H57A C57A H57B 107.8 . .
C56B C55B H55D 109.5 . .
C56B C55B H55E 109.5 . .
H55D C55B H55E 109.5 . .
C56B C55B H55F 109.5 . .
H55D C55B H55F 109.5 . .
H55E C55B H55F 109.5 . .
C57B C56B C55B 112.8(10) . .
C57B C56B H56C 109.0 . .
C55B C56B H56C 109.0 . .
C57B C56B H56D 109.0 . .
C55B C56B H56D 109.0 . .
H56C C56B H56D 107.8 . .
C56B C57B C57B 102.0(13) . 3_655
C56B C57B H57C 111.4 . .
C57B C57B H57C 111.4 3_655 .
C56B C57B H57D 111.4 . .
C57B C57B H57D 111.4 3_655 .
H57C C57B H57D 109.2 . .

loop_
_geom_bond_atom_site_label_1
_geom_bond_atom_site_label_2
_geom_bond_distance
_geom_bond_site_symmetry_2
Ir1 C1 2.0285(15) .
Ir1 P2 2.3018(4) .
Ir1 P1 2.3133(4) .
Ir1 Cl1 2.4884(3) .
Ir1 H1 1.570(9) .
P1 C7 1.8392(15) .
P1 C9 1.8648(15) .
P1 C19 1.8720(16) .
P2 C8 1.8381(15) .
P2 C29 1.8736(15) .
P2 C39 1.8793(15) .
C1 C6 1.415(2) .
C1 C2 1.415(2) .
C2 C3 1.394(2) .
C2 C7 1.509(2) .
C3 C4 1.386(2) .
C3 H3 0.9500 .
C4 C5 1.390(2) .
C4 H4 0.9500 .
C5 C6 1.393(2) .
C5 H5 0.9500 .
C6 C8 1.509(2) .
C7 H7A 0.9900 .
C7 H7B 0.9900 .
C8 H8A 0.9900 .
C8 H8B 0.9900 .
C9 C17 1.543(2) .
C9 C10 1.546(2) .
C9 C16 1.552(2) .
C10 C11 1.534(2) .
C10 H10A 0.9900 .
C10 H10B 0.9900 .
C11 C18 1.533(2) .
C11 C12 1.537(2) .
C11 H11 1.0000 .
C12 C13 1.534(2) .
C12 H12A 0.9900 .
C12 H12B 0.9900 .
C13 C14 1.529(3) .
C13 C17 1.544(2) .
C13 H13 1.0000 .
C14 C15 1.533(3) .
C14 H14A 0.9900 .
C14 H14B 0.9900 .
C15 C18 1.529(2) .
C15 C16 1.532(2) .
C15 H15 1.0000 .
C16 H16A 0.9900 .
C16 H16B 0.9900 .
C17 H17A 0.9900 .
C17 H17B 0.9900 .
C18 H18A 0.9900 .
C18 H18B 0.9900 .
C19 C20 1.543(2) .
C19 C26 1.546(2) .
C19 C27 1.553(2) .
C20 C21 1.538(2) .
C20 H20A 0.9900 .
C20 H20B 0.9900 .
C21 C22 1.530(3) .
C21 C28 1.532(2) .
C21 H21 1.0000 .
C22 C23 1.532(3) .
C22 H22A 0.9900 .
C22 H22B 0.9900 .
C23 C24 1.533(3) .
C23 C27 1.536(2) .
C23 H23 1.0000 .
C24 C25 1.531(2) .
C24 H24A 0.9900 .
C24 H24B 0.9900 .
C25 C28 1.532(2) .
C25 C26 1.533(2) .
C25 H25 1.0000 .
C26 H26A 0.9900 .
C26 H26B 0.9900 .
C27 H27A 0.9900 .
C27 H27B 0.9900 .
C28 H28A 0.9900 .
C28 H28B 0.9900 .
C29 C37 1.544(2) .
C29 C30 1.547(2) .
C29 C36 1.554(2) .
C30 C31 1.536(2) .
C30 H30A 0.9900 .
C30 H30B 0.9900 .
C31 C32 1.533(2) .
C31 C38 1.534(2) .
C31 H31 1.0000 .
C32 C33 1.537(2) .
C32 H32A 0.9900 .
C32 H32B 0.9900 .
C33 C34 1.536(2) .
C33 C37 1.540(2) .
C33 H33 1.0000 .
C34 C35 1.529(2) .
C34 H34A 0.9900 .
C34 H34B 0.9900 .
C35 C38 1.530(2) .
C35 C36 1.533(2) .
C35 H35 1.0000 .
C36 H36A 0.9900 .
C36 H36B 0.9900 .
C37 H37A 0.9900 .
C37 H37B 0.9900 .
C38 H38A 0.9900 .
C38 H38B 0.9900 .
C39 C46 1.546(2) .
C39 C47 1.547(2) .
C39 C40 1.552(2) .
C40 C41 1.535(2) .
C40 H40A 0.9900 .
C40 H40B 0.9900 .
C41 C48 1.528(3) .
C41 C42 1.529(3) .
C41 H41 1.0000 .
C42 C43 1.529(2) .
C42 H42A 0.9900 .
C42 H42B 0.9900 .
C43 C44 1.528(3) .
C43 C47 1.541(2) .
C43 H43 1.0000 .
C44 C45 1.530(3) .
C44 H44A 0.9900 .
C44 H44B 0.9900 .
C45 C48 1.528(3) .
C45 C46 1.539(2) .
C45 H45 1.0000 .
C46 H46A 0.9900 .
C46 H46B 0.9900 .
C47 H47A 0.9900 .
C47 H47B 0.9900 .
C48 H48A 0.9900 .
C48 H48B 0.9900 .
C49A C50A 1.511(6) .
C49A H49A 0.9800 .
C49A H49B 0.9800 .
C49A H49C 0.9800 .
C50A C51A 1.527(6) .
C50A H50A 0.9900 .
C50A H50B 0.9900 .
C51A C52A 1.517(5) .
C51A H51A 0.9900 .
C51A H51B 0.9900 .
C52A C53A 1.533(7) .
C52A H52A 0.9900 .
C52A H52B 0.9900 .
C53A C54A 1.508(5) .
C53A H53A 0.9900 .
C53A H53B 0.9900 .
C54A H54A 0.9800 .
C54A H54B 0.9800 .
C54A H54C 0.9800 .
C49B C50B 1.510(8) .
C49B H49D 0.9800 .
C49B H49E 0.9800 .
C49B H49F 0.9800 .
C50B C51B 1.526(8) .
C50B H50C 0.9900 .
C50B H50D 0.9900 .
C51B C52B 1.520(7) .
C51B H51C 0.9900 .
C51B H51D 0.9900 .
C52B C53B 1.530(9) .
C52B H52C 0.9900 .
C52B H52D 0.9900 .
C53B C54B 1.504(7) .
C53B H53C 0.9900 .
C53B H53D 0.9900 .
C54B H54D 0.9800 .
C54B H54E 0.9800 .
C54B H54F 0.9800 .
C55A C56A 1.510(4) .
C55A H55A 0.9800 .
C55A H55B 0.9800 .
C55A H55C 0.9800 .
C56A C57A 1.494(4) .
C56A H56A 0.9900 .
C56A H56B 0.9900 .
C57A C57A 1.538(6) 3_655
C57A H57A 0.9900 .
C57A H57B 0.9900 .
C55B C56B 1.511(9) .
C55B H55D 0.9800 .
C55B H55E 0.9800 .
C55B H55F 0.9800 .
C56B C57B 1.493(9) .
C56B H56C 0.9900 .
C56B H56D 0.9900 .
C57B C57B 1.70(3) 3_655
C57B H57C 0.9900 .
C57B H57D 0.9900 .

loop_
_geom_torsion_atom_site_label_1
_geom_torsion_atom_site_label_2
_geom_torsion_atom_site_label_3
_geom_torsion_atom_site_label_4
_geom_torsion
_geom_torsion_site_symmetry_4
C1 Ir1 P1 C7 -16.17(6) .
P2 Ir1 P1 C7 0.30(8) .
Cl1 Ir1 P1 C7 164.85(5) .
C1 Ir1 P1 C9 97.86(7) .
P2 Ir1 P1 C9 114.33(7) .
Cl1 Ir1 P1 C9 -81.12(5) .
C1 Ir1 P1 C19 -127.14(7) .
P2 Ir1 P1 C19 -110.67(7) .
Cl1 Ir1 P1 C19 53.88(5) .
C1 Ir1 P2 C8 -20.57(7) .
P1 Ir1 P2 C8 -37.07(8) .
Cl1 Ir1 P2 C8 158.36(5) .
C1 Ir1 P2 C29 -135.16(7) .
P1 Ir1 P2 C29 -151.66(7) .
Cl1 Ir1 P2 C29 43.77(6) .
C1 Ir1 P2 C39 90.61(7) .
P1 Ir1 P2 C39 74.11(8) .
Cl1 Ir1 P2 C39 -90.46(5) .
P2 Ir1 C1 C6 13.85(11) .
P1 Ir1 C1 C6 -170.33(12) .
Cl1 Ir1 C1 C6 -47(2) .
P2 Ir1 C1 C2 -166.49(12) .
P1 Ir1 C1 C2 9.33(11) .
Cl1 Ir1 C1 C2 133(2) .
C6 C1 C2 C3 1.2(2) .
Ir1 C1 C2 C3 -178.47(11) .
C6 C1 C2 C7 -176.22(13) .
Ir1 C1 C2 C7 4.11(18) .
C1 C2 C3 C4 -1.9(2) .
C7 C2 C3 C4 175.53(14) .
C2 C3 C4 C5 0.7(2) .
C3 C4 C5 C6 1.1(3) .
C4 C5 C6 C1 -1.7(2) .
C4 C5 C6 C8 177.18(15) .
C2 C1 C6 C5 0.6(2) .
Ir1 C1 C6 C5 -179.73(12) .
C2 C1 C6 C8 -178.35(13) .
Ir1 C1 C6 C8 1.33(19) .
C3 C2 C7 P1 163.55(12) .
C1 C2 C7 P1 -18.98(17) .
C9 P1 C7 C2 -99.78(11) .
C19 P1 C7 C2 140.95(10) .
Ir1 P1 C7 C2 22.31(11) .
C5 C6 C8 P2 160.68(12) .
C1 C6 C8 P2 -20.37(17) .
C29 P2 C8 C6 151.81(10) .
C39 P2 C8 C6 -89.29(11) .
Ir1 P2 C8 C6 26.55(11) .
C7 P1 C9 C17 -69.00(12) .
C19 P1 C9 C17 43.68(13) .
Ir1 P1 C9 C17 179.01(9) .
C7 P1 C9 C10 167.31(10) .
C19 P1 C9 C10 -80.00(12) .
Ir1 P1 C9 C10 55.33(11) .
C7 P1 C9 C16 50.42(11) .
C19 P1 C9 C16 163.10(10) .
Ir1 P1 C9 C16 -61.56(11) .
C17 C9 C10 C11 58.70(17) .
C16 C9 C10 C11 -58.95(16) .
P1 C9 C10 C11 -174.48(11) .
C9 C10 C11 C18 60.64(17) .
C9 C10 C11 C12 -59.51(17) .
C18 C11 C12 C13 -59.62(17) .
C10 C11 C12 C13 60.53(18) .
C11 C12 C13 C14 59.73(18) .
C11 C12 C13 C17 -60.93(18) .
C12 C13 C14 C15 -59.77(17) .
C17 C13 C14 C15 60.42(18) .
C13 C14 C15 C18 60.03(17) .
C13 C14 C15 C16 -60.43(18) .
C18 C15 C16 C9 -59.56(18) .
C14 C15 C16 C9 60.86(17) .
C17 C9 C16 C15 -59.91(16) .
C10 C9 C16 C15 58.41(16) .
P1 C9 C16 C15 176.46(11) .
C10 C9 C17 C13 -58.90(17) .
C16 C9 C17 C13 58.79(16) .
P1 C9 C17 C13 177.03(11) .
C14 C13 C17 C9 -60.13(18) .
C12 C13 C17 C9 60.37(18) .
C16 C15 C18 C11 59.84(19) .
C14 C15 C18 C11 -60.06(18) .
C10 C11 C18 C15 -60.30(18) .
C12 C11 C18 C15 59.78(17) .
C7 P1 C19 C20 164.82(10) .
C9 P1 C19 C20 51.11(12) .
Ir1 P1 C19 C20 -85.38(10) .
C7 P1 C19 C26 40.65(12) .
C9 P1 C19 C26 -73.06(12) .
Ir1 P1 C19 C26 150.45(9) .
C7 P1 C19 C27 -78.06(11) .
C9 P1 C19 C27 168.23(10) .
Ir1 P1 C19 C27 31.74(11) .
C26 C19 C20 C21 -59.04(16) .
C27 C19 C20 C21 58.36(16) .
P1 C19 C20 C21 173.35(11) .
C19 C20 C21 C22 -59.89(17) .
C19 C20 C21 C28 60.10(17) .
C28 C21 C22 C23 -59.53(19) .
C20 C21 C22 C23 60.59(18) .
C21 C22 C23 C24 59.15(18) .
C21 C22 C23 C27 -60.60(19) .
C22 C23 C24 C25 -59.11(18) .
C27 C23 C24 C25 60.33(18) .
C23 C24 C25 C28 59.77(18) .
C23 C24 C25 C26 -60.87(18) .
C24 C25 C26 C19 60.55(17) .
C28 C25 C26 C19 -59.84(17) .
C20 C19 C26 C25 58.88(16) .
C27 C19 C26 C25 -58.51(16) .
P1 C19 C26 C25 -175.21(10) .
C22 C23 C27 C19 60.41(18) .
C24 C23 C27 C19 -59.84(18) .
C20 C19 C27 C23 -59.10(17) .
C26 C19 C27 C23 58.42(17) .
P1 C19 C27 C23 -178.61(11) .
C24 C25 C28 C21 -60.70(17) .
C26 C25 C28 C21 59.79(18) .
C22 C21 C28 C25 60.42(18) .
C20 C21 C28 C25 -59.74(18) .
C8 P2 C29 C37 163.64(10) .
C39 P2 C29 C37 50.25(12) .
Ir1 P2 C29 C37 -83.27(11) .
C8 P2 C29 C30 39.66(12) .
C39 P2 C29 C30 -73.73(12) .
Ir1 P2 C29 C30 152.75(9) .
C8 P2 C29 C36 -79.14(11) .
C39 P2 C29 C36 167.47(9) .
Ir1 P2 C29 C36 33.95(11) .
C37 C29 C30 C31 58.41(16) .
C36 C29 C30 C31 -58.87(16) .
P2 C29 C30 C31 -176.28(10) .
C29 C30 C31 C32 -59.50(16) .
C29 C30 C31 C38 60.82(17) .
C38 C31 C32 C33 -60.28(17) .
C30 C31 C32 C33 60.24(17) .
C31 C32 C33 C34 60.02(17) .
C31 C32 C33 C37 -60.26(17) .
C32 C33 C34 C35 -59.55(17) .
C37 C33 C34 C35 60.42(17) .
C33 C34 C35 C38 59.97(17) .
C33 C34 C35 C36 -60.73(17) .
C34 C35 C36 C29 61.18(16) .
C38 C35 C36 C29 -59.63(17) .
C37 C29 C36 C35 -59.61(16) .
C30 C29 C36 C35 58.41(16) .
P2 C29 C36 C35 -179.24(11) .
C34 C33 C37 C29 -60.04(16) .
C32 C33 C37 C29 60.03(16) .
C30 C29 C37 C33 -58.87(16) .
C36 C29 C37 C33 58.62(15) .
P2 C29 C37 C33 174.57(10) .
C34 C35 C38 C31 -60.24(17) .
C36 C35 C38 C31 59.91(17) .
C32 C31 C38 C35 60.10(17) .
C30 C31 C38 C35 -60.53(17) .
C8 P2 C39 C46 164.70(10) .
C29 P2 C39 C46 -82.05(12) .
Ir1 P2 C39 C46 55.47(11) .
C8 P2 C39 C47 -71.69(12) .
C29 P2 C39 C47 41.57(13) .
Ir1 P2 C39 C47 179.09(10) .
C8 P2 C39 C40 48.05(12) .
C29 P2 C39 C40 161.31(10) .
Ir1 P2 C39 C40 -61.17(11) .
C46 C39 C40 C41 58.41(17) .
C47 C39 C40 C41 -59.50(17) .
P2 C39 C40 C41 176.02(12) .
C39 C40 C41 C48 -59.96(18) .
C39 C40 C41 C42 60.38(18) .
C48 C41 C42 C43 61.38(18) .
C40 C41 C42 C43 -59.10(19) .
C41 C42 C43 C44 -60.62(18) .
C41 C42 C43 C47 59.48(19) .
C42 C43 C44 C45 59.37(18) .
C47 C43 C44 C45 -61.50(18) .
C43 C44 C45 C48 -58.89(18) .
C43 C44 C45 C46 61.26(18) .
C48 C45 C46 C39 61.07(18) .
C44 C45 C46 C39 -59.47(18) .
C47 C39 C46 C45 57.86(17) .
C40 C39 C46 C45 -58.80(17) .
P2 C39 C46 C45 -175.22(11) .
C44 C43 C47 C39 59.69(17) .
C42 C43 C47 C39 -60.45(18) .
C46 C39 C47 C43 -57.80(17) .
C40 C39 C47 C43 59.01(17) .
P2 C39 C47 C43 178.69(11) .
C42 C41 C48 C45 -60.34(18) .
C40 C41 C48 C45 60.21(18) .
C44 C45 C48 C41 59.09(18) .
C46 C45 C48 C41 -60.77(18) .
C49A C50A C51A C52A 175(2) .
C50A C51A C52A C53A -174.4(12) .
C51A C52A C53A C54A -56.1(13) .
C49B C50B C51B C52B 177(4) .
C50B C51B C52B C53B 168(2) .
C51B C52B C53B C54B 61(2) .
C55A C56A C57A C57A -177.9(3) 3_655
C55B C56B C57B C57B -178.5(14) 3_655
